data_4507966
loop_
_publ_author_name
'Wang, Xiu-Li'
'Luan, Jian'
'Sui, Fang-Fang'
'Lin, Hong-Yan'
'Liu, Guo-Cheng'
'Xu, Chuang'

_publ_section_title
;
 Structural Diversities and Fluorescent and Photocatalytic Properties of a
 Series of CuIICoordination Polymers Constructed from Flexible
 Bis-pyridyl-bis-amide Ligands with Different Spacer Lengths and Different
 Aromatic Carboxylates
;
_journal_issue 8
_journal_name_full 'Crystal Growth &amp; Design'
_journal_page_first 3561
_journal_paper_doi 10.1021/cg400538c
_journal_volume 13
_journal_year 2013
_chemical_formula_sum 'C31 H38 Cu2 N4 O17'
_chemical_formula_weight 865.73
_chemical_name_systematic
; 
 ? 
;
_space_group_IT_number 57
_symmetry_cell_setting orthorhombic
_symmetry_space_group_name_Hall '-P 2c 2b'
_symmetry_space_group_name_H-M 'P b c m'
_atom_sites_solution_hydrogens geom
_atom_sites_solution_primary direct
_atom_sites_solution_secondary difmap
_audit_creation_method SHELXL-97
_cell_angle_alpha 90.00
_cell_angle_beta 90.00
_cell_angle_gamma 90.00
_cell_formula_units_Z 4
_cell_length_a 12.2612(6)
_cell_length_b 16.8753(8)
_cell_length_c 18.5387(9)
_cell_measurement_temperature 296(2)
_cell_measurement_theta_max 25.15
_cell_measurement_theta_min 2.13
_cell_volume 3835.9(3)
_computing_cell_refinement 'SMART (Bruker, 2001)'
_computing_data_collection 'SMART (Bruker, 2001)'
_computing_data_reduction 'SAINT+ (Bruker, 1999)'
_computing_molecular_graphics 'PLATON (Spek, 2003)'
_computing_publication_material 'SHELXTL (1998)'
_computing_structure_refinement 'SHELXL-97 (Sheldrick, 2008)'
_computing_structure_solution 'SHELXS-97 (Sheldrick, 2008)'
_diffrn_ambient_temperature 296(2)
_diffrn_measured_fraction_theta_full 0.995
_diffrn_measured_fraction_theta_max 0.995
_diffrn_measurement_device_type 'CCD area detector'
_diffrn_measurement_method 'phi and omega scans'
_diffrn_radiation_monochromator graphite
_diffrn_radiation_source 'fine-focus sealed tube'
_diffrn_radiation_type MoK\a
_diffrn_radiation_wavelength 0.71073
_diffrn_reflns_av_R_equivalents 0.0226
_diffrn_reflns_av_sigmaI/netI 0.0199
_diffrn_reflns_limit_h_max 12
_diffrn_reflns_limit_h_min -16
_diffrn_reflns_limit_k_max 22
_diffrn_reflns_limit_k_min -21
_diffrn_reflns_limit_l_max 24
_diffrn_reflns_limit_l_min -23
_diffrn_reflns_number 23102
_diffrn_reflns_theta_full 28.27
_diffrn_reflns_theta_max 28.27
_diffrn_reflns_theta_min 2.20
_exptl_absorpt_coefficient_mu 1.186
_exptl_absorpt_correction_T_max 0.857
_exptl_absorpt_correction_T_min 0.808
_exptl_absorpt_correction_type empirical
_exptl_absorpt_process_details SADABS
_exptl_crystal_colour colourless
_exptl_crystal_density_diffrn 1.499
_exptl_crystal_density_method 'not measured'
_exptl_crystal_description BLOCK
_exptl_crystal_F_000 1784
_exptl_crystal_size_max 0.20
_exptl_crystal_size_mid 0.15
_exptl_crystal_size_min 0.13
_refine_diff_density_max 1.639
_refine_diff_density_min -0.571
_refine_diff_density_rms 0.089
_refine_ls_extinction_method none
_refine_ls_goodness_of_fit_ref 1.027
_refine_ls_hydrogen_treatment constr
_refine_ls_matrix_type full
_refine_ls_number_parameters 254
_refine_ls_number_reflns 4884
_refine_ls_number_restraints 0
_refine_ls_restrained_S_all 1.027
_refine_ls_R_factor_all 0.0567
_refine_ls_R_factor_gt 0.0425
_refine_ls_shift/su_max 0.065
_refine_ls_shift/su_mean 0.004
_refine_ls_structure_factor_coef Fsqd
_refine_ls_weighting_details 'calc w=1/[\s^2^(Fo^2^)+(0.0871P)^2^+2.8471P] where P=(Fo^2^+2Fc^2^)/3'
_refine_ls_weighting_scheme calc
_refine_ls_wR_factor_gt 0.1310
_refine_ls_wR_factor_ref 0.1432
_reflns_number_gt 3874
_reflns_number_total 4884
_reflns_threshold_expression >2sigma(I)
_cod_data_source_file cg400538c_si_002.cif
_cod_data_source_block 7
_cod_depositor_comments
;
The following automatic conversions were performed:

'_symmetry_cell_setting' value 'Orthorhombic' changed to
'orthorhombic' according to
/home/saulius/struct/CIF-dictionaries/cif_core.dic dictionary named
'cif_core.dic' version 2.4.2 from 2011-04-26.

Automatic conversion script
Id: cif_fix_values 1891 2012-01-12 08:04:46Z andrius 
;
_cod_database_code 4507966

loop_
_symmetry_equiv_pos_as_xyz
'x, y, z'
'-x, -y, z+1/2'
'x, -y+1/2, -z'
'-x, y+1/2, -z+1/2'
'-x, -y, -z'
'x, y, -z-1/2'
'-x, y-1/2, z'
'x, -y-1/2, z-1/2'

loop_
_atom_site_label
_atom_site_type_symbol
_atom_site_fract_x
_atom_site_fract_y
_atom_site_fract_z
_atom_site_U_iso_or_equiv
_atom_site_adp_type
_atom_site_occupancy
_atom_site_symmetry_multiplicity
_atom_site_calc_flag
_atom_site_refinement_flags
Cu1 Cu 0.18446(2) -0.027631(18) 0.535645(15) 0.03035(12) Uani 1 1 d .
N1 N 0.32228(17) 0.03704(13) 0.52899(12) 0.0339(5) Uani 1 1 d .
O1 O 0.14861(19) 0.03050(12) 0.62381(10) 0.0459(5) Uani 1 1 d .
C1 C 0.3994(2) 0.03119(16) 0.58034(15) 0.0401(6) Uani 1 1 d .
H1A H 0.3876 -0.0030 0.6189 0.048 Uiso 1 1 calc R
O1W O 0.25541(18) -0.13167(14) 0.60373(12) 0.0584(6) Uani 1 1 d .
H1WA H 0.2117 -0.1672 0.6187 0.070 Uiso 1 1 d R
H1WB H 0.3192 -0.1444 0.6174 0.070 Uiso 1 1 d R
N2 N 0.36253(18) 0.22752(13) 0.38278(12) 0.0389(5) Uani 1 1 d .
H2B H 0.3029 0.2249 0.4070 0.047 Uiso 1 1 calc R
O2 O 0.0846(2) 0.13000(14) 0.55713(11) 0.0600(7) Uani 1 1 d .
C2 C 0.4954(2) 0.07409(17) 0.57790(15) 0.0422(6) Uani 1 1 d .
H2A H 0.5474 0.0685 0.6141 0.051 Uiso 1 1 calc R
O2W O 0.04460(14) -0.08173(11) 0.54696(9) 0.0371(4) Uani 1 1 d .
H2WA H 0.0126 -0.1223 0.5298 0.044 Uiso 1 1 d R
H2WB H 0.0071 -0.0651 0.5824 0.044 Uiso 1 1 d R
O3 O 0.21411(16) -0.08130(11) 0.44382(9) 0.0384(4) Uani 1 1 d .
C3 C 0.5131(2) 0.12529(16) 0.52119(16) 0.0398(6) Uani 1 1 d .
H3A H 0.5779 0.1537 0.5179 0.048 Uiso 1 1 calc R
O3W O 0.2013(2) 0.2500 0.5000 0.0490(7) Uani 1 2 d S
H3WA H 0.1898 0.2259 0.4689 0.059 Uiso 1 1 d R
O4 O 0.12565(18) 0.01285(13) 0.38369(11) 0.0492(5) Uani 1 1 d .
C4 C 0.4322(2) 0.13386(15) 0.46870(14) 0.0348(5) Uani 1 1 d .
O4W O -0.2012(7) 0.4026(3) 0.7500 0.164(4) Uani 1 2 d S
H4WA H -0.2393 0.3715 0.7134 0.197 Uiso 1 1 d R
O5 O 0.53940(17) 0.19265(14) 0.37596(13) 0.0601(6) Uani 1 1 d .
C5 C 0.3385(2) 0.08832(16) 0.47460(14) 0.0341(5) Uani 1 1 d .
H5A H 0.2848 0.0935 0.4395 0.041 Uiso 1 1 calc R
O5W O 0.1773(7) -0.2500 0.5000 0.163(3) Uani 1 2 d S
H5WA H 0.1353 -0.2176 0.4637 0.196 Uiso 1 1 d R
C6 C 0.4491(2) 0.18732(16) 0.40542(15) 0.0386(6) Uani 1 1 d .
C7 C 0.3662(2) 0.27602(15) 0.31784(15) 0.0398(6) Uani 1 1 d .
H7A H 0.4363 0.3025 0.3151 0.048 Uiso 1 1 calc R
H7B H 0.3101 0.3164 0.3206 0.048 Uiso 1 1 calc R
C8 C 0.3493(4) 0.2271(2) 0.2500 0.0441(9) Uani 1 2 d S
H8A H 0.3999 0.1829 0.2500 0.053 Uiso 1 2 calc SR
H8B H 0.2758 0.2056 0.2500 0.053 Uiso 1 2 calc SR
C9 C 0.1055(2) 0.09859(17) 0.61689(13) 0.0395(6) Uani 1 1 d .
C10 C 0.07982(19) 0.14216(14) 0.68478(13) 0.0323(5) Uani 1 1 d .
C11 C 0.0320(3) 0.21649(17) 0.68506(18) 0.0521(8) Uani 1 1 d .
H11A H 0.0156 0.2416 0.6417 0.063 Uiso 1 1 calc R
C12 C 0.0088(5) 0.2533(3) 0.7500 0.0672(14) Uani 1 2 d S
H12A H -0.0229 0.3034 0.7500 0.081 Uiso 1 2 calc SR
C13 C 0.1032(3) 0.1057(2) 0.7500 0.0307(7) Uani 1 2 d S
H13A H 0.1352 0.0558 0.7500 0.037 Uiso 1 2 calc SR
C14 C 0.18017(19) -0.04871(16) 0.38547(14) 0.0316(5) Uani 1 1 d .
C15 C 0.21374(19) -0.08789(14) 0.31537(12) 0.0280(5) Uani 1 1 d .
C16 C 0.2738(2) -0.15748(15) 0.31481(12) 0.0323(5) Uani 1 1 d .
H16A H 0.2939 -0.1810 0.3582 0.039 Uiso 1 1 calc R
C17 C 0.3043(3) -0.1923(2) 0.2500 0.0367(8) Uani 1 2 d S
H17A H 0.3450 -0.2389 0.2500 0.044 Uiso 1 2 calc SR
C18 C 0.1831(2) -0.0534(2) 0.2500 0.0285(6) Uani 1 2 d S
H18A H 0.1420 -0.0071 0.2500 0.034 Uiso 1 2 calc SR

loop_
_atom_site_aniso_label
_atom_site_aniso_U_11
_atom_site_aniso_U_22
_atom_site_aniso_U_33
_atom_site_aniso_U_23
_atom_site_aniso_U_13
_atom_site_aniso_U_12
Cu1 0.03211(19) 0.0377(2) 0.02121(18) -0.00234(11) 0.00042(10) -0.00072(11)
N1 0.0337(12) 0.0388(12) 0.0292(11) -0.0044(8) -0.0003(8) 0.0012(8)
O1 0.0512(12) 0.0556(12) 0.0311(10) -0.0130(8) 0.0072(9) -0.0039(9)
C1 0.0436(15) 0.0458(14) 0.0309(13) -0.0013(11) -0.0026(11) 0.0007(11)
O1W 0.0417(12) 0.0714(15) 0.0621(14) 0.0305(12) -0.0023(10) 0.0062(10)
N2 0.0334(11) 0.0460(12) 0.0374(12) 0.0024(10) 0.0038(9) 0.0023(9)
O2 0.0805(17) 0.0721(15) 0.0275(9) 0.0084(10) -0.0115(10) -0.0342(13)
C2 0.0399(14) 0.0508(16) 0.0360(13) -0.0072(12) -0.0100(11) 0.0019(12)
O2W 0.0303(9) 0.0472(10) 0.0336(9) -0.0084(8) 0.0004(7) -0.0004(8)
O3 0.0469(10) 0.0459(10) 0.0223(8) -0.0049(8) 0.0008(8) 0.0013(8)
C3 0.0308(12) 0.0422(14) 0.0465(15) -0.0057(11) -0.0034(11) -0.0009(11)
O3W 0.0445(16) 0.0473(16) 0.0551(19) 0.0055(14) 0.000 0.000
O4 0.0534(13) 0.0573(12) 0.0370(11) -0.0066(9) 0.0081(9) 0.0192(10)
C4 0.0314(12) 0.0351(12) 0.0380(13) -0.0037(10) -0.0001(10) 0.0019(10)
O4W 0.314(11) 0.086(4) 0.092(4) 0.000 0.000 -0.072(5)
O5 0.0340(11) 0.0744(15) 0.0719(15) 0.0271(12) 0.0106(10) 0.0066(10)
C5 0.0322(12) 0.0380(13) 0.0322(12) -0.0030(10) -0.0024(9) 0.0023(10)
O5W 0.269(10) 0.056(3) 0.166(6) -0.015(4) 0.000 0.000
C6 0.0320(13) 0.0411(13) 0.0427(14) 0.0001(11) 0.0009(11) -0.0004(10)
C7 0.0415(14) 0.0389(13) 0.0390(14) 0.0017(11) -0.0005(11) 0.0048(11)
C8 0.047(2) 0.044(2) 0.041(2) 0.000 0.000 -0.0104(17)
C9 0.0400(14) 0.0540(16) 0.0246(12) -0.0008(11) -0.0018(10) -0.0199(12)
C10 0.0284(12) 0.0387(12) 0.0298(12) 0.0022(10) -0.0019(9) -0.0060(9)
C11 0.0631(19) 0.0483(16) 0.0449(17) 0.0112(13) -0.0079(14) 0.0116(14)
C12 0.082(4) 0.045(2) 0.074(4) 0.000 0.000 0.031(2)
C13 0.0308(16) 0.0321(16) 0.0293(17) 0.000 0.000 -0.0006(13)
C14 0.0275(11) 0.0404(12) 0.0268(12) -0.0027(10) 0.0039(9) -0.0029(9)
C15 0.0255(10) 0.0356(11) 0.0229(11) -0.0019(9) 0.0007(8) -0.0013(9)
C16 0.0354(12) 0.0396(12) 0.0220(11) 0.0027(9) -0.0030(9) 0.0021(10)
C17 0.044(2) 0.0353(18) 0.0304(18) 0.000 0.000 0.0116(15)
C18 0.0247(15) 0.0346(16) 0.0261(16) 0.000 0.000 0.0029(12)

loop_
_atom_type_symbol
_atom_type_description
_atom_type_scat_dispersion_real
_atom_type_scat_dispersion_imag
_atom_type_scat_source
C C 0.0033 0.0016 'International Tables Vol C Tables 4.2.6.8 and 6.1.1.4'
H H 0.0000 0.0000 'International Tables Vol C Tables 4.2.6.8 and 6.1.1.4'
N N 0.0061 0.0033 'International Tables Vol C Tables 4.2.6.8 and 6.1.1.4'
O O 0.0106 0.0060 'International Tables Vol C Tables 4.2.6.8 and 6.1.1.4'
Cu Cu 0.3201 1.2651 'International Tables Vol C Tables 4.2.6.8 and 6.1.1.4'

loop_
_geom_angle_atom_site_label_1
_geom_angle_atom_site_label_2
_geom_angle_atom_site_label_3
_geom_angle
_geom_angle_site_symmetry_1
_geom_angle_site_symmetry_3
O2W Cu1 O1 86.98(8) . .
O2W Cu1 O3 92.30(8) . .
O1 Cu1 O3 176.30(9) . .
O2W Cu1 N1 174.51(8) . .
O1 Cu1 N1 88.17(9) . .
O3 Cu1 N1 92.37(8) . .
O2W Cu1 O1W 85.27(8) . .
O1 Cu1 O1W 90.52(9) . .
O3 Cu1 O1W 93.04(8) . .
N1 Cu1 O1W 97.36(9) . .
C1 N1 C5 118.3(2) . .
C1 N1 Cu1 120.41(19) . .
C5 N1 Cu1 121.27(17) . .
C9 O1 Cu1 117.53(17) . .
N1 C1 C2 122.5(3) . .
C6 N2 C7 121.6(2) . .
C3 C2 C1 119.1(3) . .
C14 O3 Cu1 118.27(16) . .
C2 C3 C4 119.0(3) . .
C5 C4 C3 118.4(2) . .
C5 C4 C6 120.8(2) . .
C3 C4 C6 120.7(2) . .
N1 C5 C4 122.6(2) . .
O5 C6 N2 122.6(3) . .
O5 C6 C4 121.0(2) . .
N2 C6 C4 116.4(2) . .
N2 C7 C8 112.0(2) . .
C7 C8 C7 111.8(3) 6_556 .
O2 C9 O1 123.8(3) . .
O2 C9 C10 119.6(3) . .
O1 C9 C10 116.6(2) . .
C11 C10 C13 119.1(3) . .
C11 C10 C9 122.6(2) . .
C13 C10 C9 118.3(2) . .
C12 C11 C10 119.8(3) . .
C11 C12 C11 120.8(4) . 6_557
C10 C13 C10 121.4(3) 6_557 .
O4 C14 O3 123.9(2) . .
O4 C14 C15 119.4(2) . .
O3 C14 C15 116.6(2) . .
C16 C15 C18 119.3(2) . .
C16 C15 C14 121.4(2) . .
C18 C15 C14 119.3(2) . .
C15 C16 C17 120.5(2) . .
C16 C17 C16 119.8(3) 6_556 .
C15 C18 C15 120.5(3) 6_556 .

loop_
_geom_bond_atom_site_label_1
_geom_bond_atom_site_label_2
_geom_bond_distance
_geom_bond_site_symmetry_2
Cu1 O2W 1.9540(18) .
Cu1 O1 1.9563(19) .
Cu1 O3 1.9622(18) .
Cu1 N1 2.015(2) .
Cu1 O1W 2.331(2) .
N1 C1 1.345(3) .
N1 C5 1.344(3) .
O1 C9 1.271(4) .
C1 C2 1.383(4) .
N2 C6 1.328(3) .
N2 C7 1.456(3) .
O2 C9 1.255(3) .
C2 C3 1.378(4) .
O3 C14 1.283(3) .
C3 C4 1.397(4) .
O4 C14 1.236(3) .
C4 C5 1.386(4) .
C4 C6 1.494(4) .
O5 C6 1.238(3) .
C7 C8 1.519(4) .
C8 C7 1.519(4) 6_556
C9 C10 1.491(4) .
C10 C11 1.385(4) .
C10 C13 1.386(3) .
C11 C12 1.385(4) .
C12 C11 1.385(4) 6_557
C13 C10 1.386(3) 6_557
C14 C15 1.515(3) .
C15 C16 1.386(3) .
C15 C18 1.396(3) .
C16 C17 1.389(3) .
C17 C16 1.389(3) 6_556
C18 C15 1.396(3) 6_556
